data_4026358
loop_
_publ_author_name
'Andrew J. Clark'
'Dennis P. Curran'
'Joanna V. Geden'
'Natalie James'
'Paul Wilson'

_publ_section_title
;
 Bond Rotation Dynamics of Enamides: The Effect of the Acyl Group and
 Potential for Chirality Transfer during 5-Endo Trig Radical Cyclizations
;
_journal_name_full 'Journal of Organic Chemistry'
_journal_page_first 4546
_journal_page_last 4551
_journal_paper_doi 10.1021/jo200343z
_journal_volume 76
_journal_year 2011
_chemical_formula_sum 'C16 H20 Br N O'
_chemical_formula_weight 322.24
_chemical_name_systematic
; 
 ? 
;
_space_group_IT_number 61
_symmetry_cell_setting orthorhombic
_symmetry_space_group_name_Hall '-P 2ac 2ab'
_symmetry_space_group_name_H-M 'P b c a'
_atom_sites_solution_hydrogens geom
_atom_sites_solution_primary direct
_atom_sites_solution_secondary difmap
_audit_creation_method SHELXL-97
_cell_angle_alpha 90.00
_cell_angle_beta 90.00
_cell_angle_gamma 90.00
_cell_formula_units_Z 8
_cell_length_a 14.1009(3)
_cell_length_b 12.1784(2)
_cell_length_c 17.5284(4)
_cell_measurement_reflns_used 7201
_cell_measurement_temperature 100(2)
_cell_measurement_theta_max 29.10
_cell_measurement_theta_min 2.86
_cell_volume 3010.09(11)
_computing_cell_refinement 'CrysAlis RED, Oxford Diffraction Ltd'
_computing_data_collection 'CrysAlis CCD, Oxford Diffraction Ltd'
_computing_data_reduction 'CrysAlis RED, Oxford Diffraction Ltd'
_computing_molecular_graphics 'SHELXTL (Sheldrick, 1997)'
_computing_publication_material 'SHELXTL (Sheldrick, 1997)'
_computing_structure_refinement 'SHELXL-97 (Sheldrick, 1997)'
_computing_structure_solution 'SHELXS-97 (Sheldrick, 1990)'
_diffrn_ambient_temperature 100(2)
_diffrn_detector_area_resol_mean 10.2833
_diffrn_measured_fraction_theta_full 0.985
_diffrn_measured_fraction_theta_max 0.908
_diffrn_measurement_device_type 'Oxford Diffraction Gemini R'
_diffrn_measurement_method '\f & \w scans'
_diffrn_radiation_monochromator graphite
_diffrn_radiation_source 'Enhance (Mo) X-ray Source'
_diffrn_radiation_type MoK\a
_diffrn_radiation_wavelength 0.71073
_diffrn_reflns_av_R_equivalents 0.0287
_diffrn_reflns_av_sigmaI/netI 0.0393
_diffrn_reflns_limit_h_max 16
_diffrn_reflns_limit_h_min -19
_diffrn_reflns_limit_k_max 13
_diffrn_reflns_limit_k_min -15
_diffrn_reflns_limit_l_max 22
_diffrn_reflns_limit_l_min -14
_diffrn_reflns_number 14040
_diffrn_reflns_theta_full 27.50
_diffrn_reflns_theta_max 29.16
_diffrn_reflns_theta_min 2.89
_diffrn_standards_decay_% nil
_exptl_absorpt_coefficient_mu 2.724
_exptl_absorpt_correction_T_max 1.00
_exptl_absorpt_correction_T_min 0.56
_exptl_absorpt_correction_type multi-scan
_exptl_absorpt_process_details 'ABSPACK(CrysAlis, Oxford Diffraction)'
_exptl_crystal_colour colourless
_exptl_crystal_density_diffrn 1.422
_exptl_crystal_description block
_exptl_crystal_F_000 1328
_exptl_crystal_size_max 0.40
_exptl_crystal_size_mid 0.40
_exptl_crystal_size_min 0.25
_refine_diff_density_max 0.497
_refine_diff_density_min -0.606
_refine_diff_density_rms 0.062
_refine_ls_extinction_method none
_refine_ls_goodness_of_fit_ref 1.038
_refine_ls_hydrogen_treatment constr
_refine_ls_matrix_type full
_refine_ls_number_parameters 190
_refine_ls_number_reflns 3691
_refine_ls_number_restraints 28
_refine_ls_restrained_S_all 1.063
_refine_ls_R_factor_all 0.0606
_refine_ls_R_factor_gt 0.0368
_refine_ls_shift/su_max 0.001
_refine_ls_shift/su_mean 0.000
_refine_ls_structure_factor_coef Fsqd
_refine_ls_weighting_details 'calc w=1/[\s^2^(Fo^2^)+(0.0541P)^2^+0.0000P] where P=(Fo^2^+2Fc^2^)/3'
_refine_ls_weighting_scheme calc
_refine_ls_wR_factor_gt 0.0909
_refine_ls_wR_factor_ref 0.0948
_reflns_number_gt 2590
_reflns_number_total 3691
_reflns_threshold_expression >2sigma(I)
_cod_data_source_file jo200343z_si_001.cif
_cod_data_source_block pw3
_cod_original_cell_volume 3010.10(11)
_cod_database_code 4026358

loop_
_symmetry_equiv_pos_as_xyz
'x, y, z'
'-x+1/2, -y, z+1/2'
'-x, y+1/2, -z+1/2'
'x+1/2, -y+1/2, -z'
'-x, -y, -z'
'x-1/2, y, -z-1/2'
'x, -y-1/2, z-1/2'
'-x-1/2, y-1/2, z'

loop_
_atom_site_label
_atom_site_type_symbol
_atom_site_fract_x
_atom_site_fract_y
_atom_site_fract_z
_atom_site_U_iso_or_equiv
_atom_site_adp_type
_atom_site_occupancy
_atom_site_symmetry_multiplicity
_atom_site_calc_flag
_atom_site_refinement_flags
_atom_site_disorder_assembly
_atom_site_disorder_group
Br1 Br 0.21013(2) 0.80671(2) 0.38888(18) 0.03534(12) Uani 0.8854(11) 1 d PD A 1
C2 C 0.18359(16) 0.65152(18) 0.40673(12) 0.0230(5) Uani 0.8854(11) 1 d PD A 1
H2A H 0.2327 0.6200 0.4416 0.028 Uiso 0.8854(11) 1 calc PR A 1
C3 C 0.1861(2) 0.5907(3) 0.32915(17) 0.0303(8) Uani 0.8854(11) 1 d PD A 1
H3A H 0.1713 0.5129 0.3371 0.046 Uiso 0.8854(11) 1 calc PR A 1
H3B H 0.2494 0.5976 0.3066 0.046 Uiso 0.8854(11) 1 calc PR A 1
H3C H 0.1391 0.6231 0.2947 0.046 Uiso 0.8854(11) 1 calc PR A 1
Br1A Br 0.1783(3) 0.5470(2) 0.33214(19) 0.0360(10) Uiso 0.1146(11) 1 d PD A 2
C2A C 0.18359(16) 0.65152(18) 0.40673(12) 0.0230(5) Uani 0.1146(11) 1 d PD A 2
H2AA H 0.2363 0.6374 0.4436 0.028 Uiso 0.1146(11) 1 calc PR A 2
C3A C 0.1943(18) 0.7673(16) 0.3658(14) 0.0303(8) Uani 0.1146(11) 1 d PD A 2
H3AA H 0.1942 0.8257 0.4043 0.046 Uiso 0.1146(11) 1 calc PR A 2
H3AB H 0.1411 0.7783 0.3306 0.046 Uiso 0.1146(11) 1 calc PR A 2
H3AC H 0.2540 0.7692 0.3373 0.046 Uiso 0.1146(11) 1 calc PR A 2
O4 O 0.01351(11) 0.65266(14) 0.40765(9) 0.0324(4) Uani 1 1 d . A .
C4 C 0.08685(15) 0.64739(16) 0.44535(12) 0.0222(5) Uani 1 1 d . . .
N5 N 0.08689(12) 0.63586(12) 0.52192(9) 0.0199(4) Uani 1 1 d . A .
C6 C 0.17172(15) 0.63105(15) 0.56806(11) 0.0182(4) Uani 1 1 d . . .
C7 C 0.21370(15) 0.72290(17) 0.59148(12) 0.0204(5) Uani 1 1 d . A .
H7A H 0.1890 0.7911 0.5743 0.024 Uiso 1 1 calc R B 1
C8 C 0.29755(16) 0.72429(18) 0.64336(14) 0.0270(5) Uani 0.572(7) 1 d PU A 1
H8A H 0.2797 0.7591 0.6923 0.032 Uiso 0.572(7) 1 calc PR A 1
H8B H 0.3487 0.7687 0.6200 0.032 Uiso 0.572(7) 1 calc PR A 1
C9 C 0.3334(4) 0.6103(3) 0.6581(3) 0.0329(8) Uani 0.572(7) 1 d PU A 1
H9A H 0.4029 0.6140 0.6505 0.039 Uiso 0.572(7) 1 calc PR A 1
H9B H 0.3237 0.5976 0.7134 0.039 Uiso 0.572(7) 1 calc PR A 1
C10 C 0.3067(3) 0.5215(3) 0.6252(3) 0.0223(8) Uani 0.572(7) 1 d PU A 1
H10A H 0.3116 0.4612 0.6628 0.027 Uiso 0.572(7) 1 calc PR A 1
H10B H 0.3524 0.5054 0.5838 0.027 Uiso 0.572(7) 1 calc PR A 1
C11 C 0.20461(16) 0.51779(17) 0.59004(13) 0.0255(5) Uani 0.572(7) 1 d PU A 1
H11A H 0.2048 0.4699 0.5444 0.031 Uiso 0.572(7) 1 calc PR A 1
H11B H 0.1600 0.4860 0.6277 0.031 Uiso 0.572(7) 1 calc PR A 1
C8A C 0.29755(16) 0.72429(18) 0.64336(14) 0.0270(5) Uani 0.428(7) 1 d P A 2
H8C H 0.2909 0.7854 0.6802 0.032 Uiso 0.428(7) 1 calc PR A 2
H8D H 0.3557 0.7373 0.6130 0.032 Uiso 0.428(7) 1 calc PR A 2
C9A C 0.3073(4) 0.6148(4) 0.6873(3) 0.0124(12) Uiso 0.428(7) 1 d P A 2
H9C H 0.3758 0.5982 0.6922 0.015 Uiso 0.428(7) 1 calc PR A 2
H9D H 0.2825 0.6265 0.7395 0.015 Uiso 0.428(7) 1 calc PR A 2
C10A C 0.2640(6) 0.5239(5) 0.6582(4) 0.0419(19) Uiso 0.428(7) 1 d P A 2
H10C H 0.2244 0.4945 0.7002 0.050 Uiso 0.428(7) 1 calc PR A 2
H10D H 0.3153 0.4696 0.6501 0.050 Uiso 0.428(7) 1 calc PR A 2
C11A C 0.20461(16) 0.51779(17) 0.59004(13) 0.0255(5) Uani 0.428(7) 1 d P A 2
H11C H 0.1490 0.4703 0.6001 0.031 Uiso 0.428(7) 1 calc PR A 2
H11D H 0.2412 0.4851 0.5476 0.031 Uiso 0.428(7) 1 calc PR A 2
C12 C -0.00360(15) 0.63551(17) 0.56363(13) 0.0250(5) Uani 1 1 d . . .
H12A H -0.0019 0.5776 0.6033 0.030 Uiso 1 1 calc R A .
H12B H -0.0557 0.6179 0.5278 0.030 Uiso 1 1 calc R . .
C13 C -0.02311(14) 0.74475(18) 0.60080(12) 0.0210(5) Uani 1 1 d . A .
C14 C -0.01862(15) 0.7578(2) 0.67949(13) 0.0285(5) Uani 1 1 d . . .
H14A H -0.0037 0.6966 0.7109 0.034 Uiso 1 1 calc R A .
C15 C -0.03572(16) 0.8597(2) 0.71284(13) 0.0324(6) Uani 1 1 d . A .
H15A H -0.0329 0.8674 0.7667 0.039 Uiso 1 1 calc R . .
C16 C -0.05653(16) 0.94845(19) 0.66837(14) 0.0322(5) Uani 1 1 d . . .
H16A H -0.0681 1.0179 0.6913 0.039 Uiso 1 1 calc R A .
C17 C -0.06078(17) 0.93709(19) 0.58940(13) 0.0303(5) Uani 1 1 d . A .
H17A H -0.0750 0.9988 0.5583 0.036 Uiso 1 1 calc R . .
C18 C -0.04435(16) 0.83646(17) 0.55641(12) 0.0252(5) Uani 1 1 d . . .
H18A H -0.0475 0.8293 0.5025 0.030 Uiso 1 1 calc R A .

loop_
_atom_site_aniso_label
_atom_site_aniso_U_11
_atom_site_aniso_U_22
_atom_site_aniso_U_33
_atom_site_aniso_U_23
_atom_site_aniso_U_13
_atom_site_aniso_U_12
Br1 0.03087(18) 0.02862(18) 0.0465(2) 0.01033(12) 0.00795(14) 0.00096(12)
C2 0.0205(11) 0.0256(11) 0.0228(11) 0.0011(8) -0.0022(9) 0.0059(9)
C3 0.0260(18) 0.038(2) 0.0269(16) 0.0081(15) 0.0044(12) 0.0063(16)
C2A 0.0205(11) 0.0256(11) 0.0228(11) 0.0011(8) -0.0022(9) 0.0059(9)
C3A 0.0260(18) 0.038(2) 0.0269(16) 0.0081(15) 0.0044(12) 0.0063(16)
O4 0.0189(9) 0.0511(10) 0.0272(9) -0.0032(7) -0.0059(7) 0.0041(7)
C4 0.0200(11) 0.0210(10) 0.0256(11) -0.0022(8) -0.0026(10) 0.0020(9)
N5 0.0156(9) 0.0199(9) 0.0242(9) 0.0009(7) -0.0021(8) -0.0029(7)
C6 0.0186(11) 0.0189(10) 0.0171(11) 0.0015(7) 0.0000(9) -0.0005(8)
C7 0.0191(11) 0.0167(10) 0.0253(11) 0.0013(8) 0.0004(9) 0.0017(8)
C8 0.0268(12) 0.0211(9) 0.0330(12) -0.0030(8) -0.0084(10) -0.0023(8)
C9 0.0291(15) 0.0279(13) 0.0415(16) 0.0031(13) -0.0121(14) 0.0000(12)
C10 0.0226(15) 0.0160(13) 0.0282(15) 0.0010(11) -0.0090(13) 0.0019(11)
C11 0.0287(12) 0.0175(10) 0.0302(11) 0.0006(8) -0.0082(9) -0.0032(8)
C8A 0.0268(12) 0.0211(9) 0.0330(12) -0.0030(8) -0.0084(10) -0.0023(8)
C11A 0.0287(12) 0.0175(10) 0.0302(11) 0.0006(8) -0.0082(9) -0.0032(8)
C12 0.0178(11) 0.0282(12) 0.0290(13) 0.0035(9) -0.0010(10) -0.0065(9)
C13 0.0105(10) 0.0298(12) 0.0227(12) 0.0026(8) 0.0021(9) -0.0054(9)
C14 0.0160(11) 0.0482(14) 0.0214(12) 0.0067(10) 0.0004(10) -0.0010(10)
C15 0.0161(12) 0.0625(16) 0.0187(11) -0.0096(11) 0.0016(10) -0.0039(11)
C16 0.0201(12) 0.0416(13) 0.0349(13) -0.0125(10) 0.0042(11) 0.0011(10)
C17 0.0265(13) 0.0349(13) 0.0295(13) 0.0007(9) 0.0043(10) 0.0017(10)
C18 0.0233(12) 0.0332(11) 0.0191(11) 0.0016(8) 0.0023(10) 0.0000(9)

loop_
_atom_type_symbol
_atom_type_description
_atom_type_scat_dispersion_real
_atom_type_scat_dispersion_imag
_atom_type_scat_source
C C 0.0033 0.0016 'International Tables Vol C Tables 4.2.6.8 and 6.1.1.4'
H H 0.0000 0.0000 'International Tables Vol C Tables 4.2.6.8 and 6.1.1.4'
N N 0.0061 0.0033 'International Tables Vol C Tables 4.2.6.8 and 6.1.1.4'
O O 0.0106 0.0060 'International Tables Vol C Tables 4.2.6.8 and 6.1.1.4'
Br Br -0.2901 2.4595 'International Tables Vol C Tables 4.2.6.8 and 6.1.1.4'

loop_
_geom_angle_atom_site_label_1
_geom_angle_atom_site_label_2
_geom_angle_atom_site_label_3
_geom_angle
C4 C2 C3 113.2(2)
C4 C2 Br1 105.95(14)
C3 C2 Br1 108.54(19)
C4 C2 H2A 109.7
C3 C2 H2A 109.7
Br1 C2 H2A 109.7
H3AA C3A H3AB 109.5
H3AA C3A H3AC 109.5
H3AB C3A H3AC 109.5
O4 C4 N5 122.7(2)
O4 C4 C2 120.85(19)
N5 C4 C2 116.41(18)
C4 N5 C6 124.14(17)
C4 N5 C12 119.63(17)
C6 N5 C12 116.09(16)
C7 C6 N5 120.45(18)
C7 C6 C11 123.66(19)
N5 C6 C11 115.81(16)
C6 C7 C8 123.4(2)
C6 C7 H7A 118.3
C8 C7 H7A 118.3
C7 C8 C9 111.2(2)
C7 C8 H8A 109.4
C9 C8 H8A 109.4
C7 C8 H8B 109.4
C9 C8 H8B 109.4
H8A C8 H8B 108.0
C10 C9 C8 127.1(4)
C10 C9 H9A 105.5
C8 C9 H9A 105.5
C10 C9 H9B 105.5
C8 C9 H9B 105.5
H9A C9 H9B 106.1
C9 C10 C11 118.1(3)
C9 C10 H10A 107.8
C11 C10 H10A 107.8
C9 C10 H10B 107.8
C11 C10 H10B 107.8
H10A C10 H10B 107.1
C6 C11 C10 110.93(19)
C6 C11 H11A 109.5
C10 C11 H11A 109.5
C6 C11 H11B 109.5
C10 C11 H11B 109.5
H11A C11 H11B 108.0
C10A C9A H9C 107.7
C10A C9A H9D 107.7
H9C C9A H9D 107.1
C9A C10A H10C 105.5
C9A C10A H10D 105.5
H10C C10A H10D 106.1
N5 C12 C13 111.77(16)
N5 C12 H12A 109.3
C13 C12 H12A 109.3
N5 C12 H12B 109.3
C13 C12 H12B 109.3
H12A C12 H12B 107.9
C14 C13 C18 118.2(2)
C14 C13 C12 121.5(2)
C18 C13 C12 120.36(18)
C13 C14 C15 120.7(2)
C13 C14 H14A 119.6
C15 C14 H14A 119.6
C16 C15 C14 120.2(2)
C16 C15 H15A 119.9
C14 C15 H15A 119.9
C15 C16 C17 119.9(2)
C15 C16 H16A 120.1
C17 C16 H16A 120.1
C18 C17 C16 120.0(2)
C18 C17 H17A 120.0
C16 C17 H17A 120.0
C17 C18 C13 121.0(2)
C17 C18 H18A 119.5
C13 C18 H18A 119.5

loop_
_geom_bond_atom_site_label_1
_geom_bond_atom_site_label_2
_geom_bond_distance
Br1 C2 1.952(2)
C2 C4 1.524(3)
C2 C3 1.549(4)
C2 H2A 1.0000
C3 H3A 0.9800
C3 H3B 0.9800
C3 H3C 0.9800
C3A H3AA 0.9800
C3A H3AB 0.9800
C3A H3AC 0.9800
O4 C4 1.229(2)
C4 N5 1.350(3)
N5 C6 1.445(3)
N5 C12 1.471(3)
C6 C7 1.331(3)
C6 C11 1.505(3)
C7 C8 1.492(3)
C7 H7A 0.9500
C8 C9 1.500(5)
C8 H8A 0.9900
C8 H8B 0.9900
C9 C10 1.283(6)
C9 H9A 0.9900
C9 H9B 0.9900
C10 C11 1.566(4)
C10 H10A 0.9900
C10 H10B 0.9900
C11 H11A 0.9900
C11 H11B 0.9900
C9A C10A 1.363(8)
C9A H9C 0.9900
C9A H9D 0.9900
C10A H10C 0.9900
C10A H10D 0.9900
C12 C13 1.507(3)
C12 H12A 0.9900
C12 H12B 0.9900
C13 C14 1.390(3)
C13 C18 1.394(3)
C14 C15 1.392(3)
C14 H14A 0.9500
C15 C16 1.365(3)
C15 H15A 0.9500
C16 C17 1.393(3)
C16 H16A 0.9500
C17 C18 1.375(3)
C17 H17A 0.9500
C18 H18A 0.9500
